data_7015077
loop_
_publ_author_name
'Fang, Shao-Ming'
'Hu, Min'
'Zhang, Qiang'
'Du, Miao'
'Liu, Chun-Sen'

_publ_section_title
;
 Ag(I) and Zn(II) coordination polymers with a bulky naphthalene-based
 dicarboxyl tecton and different 4,4'-bipyridyl-like bridging
 co-ligands: structural regulation and properties.
;
_journal_issue 17
_journal_name_full 'Dalton transactions (Cambridge, England : 2003)'
_journal_page_first 4527
_journal_page_last 4541
_journal_paper_doi 10.1039/c0dt00903b
_journal_volume 40
_journal_year 2011
_chemical_formula_sum 'C12 H10 O6 Zn'
_chemical_formula_weight 315.57
_chemical_name_systematic
;
?
;
_space_group_IT_number 61
_symmetry_cell_setting orthorhombic
_symmetry_space_group_name_Hall '-P 2ac 2ab'
_symmetry_space_group_name_H-M 'P b c a'
_atom_sites_solution_hydrogens geom
_atom_sites_solution_primary direct
_atom_sites_solution_secondary difmap
_audit_creation_method SHELXL-97
_cell_angle_alpha 90.00
_cell_angle_beta 90.00
_cell_angle_gamma 90.00
_cell_formula_units_Z 8
_cell_length_a 10.8248(5)
_cell_length_b 8.8552(4)
_cell_length_c 25.3482(13)
_cell_measurement_reflns_used 3423
_cell_measurement_temperature 294(2)
_cell_measurement_theta_max 28.2181
_cell_measurement_theta_min 3.0527
_cell_volume 2429.8(2)
_computing_cell_refinement 'SAINT (Bruker, 2007)'
_computing_data_collection 'SMART (Bruker, 2007)'
_computing_data_reduction SAINT
_computing_molecular_graphics 'SHELXTL (Sheldrick, 2008)'
_computing_publication_material 'SHELXTL and PLATON (Spek, 2009)'
_computing_structure_refinement 'SHELXL97 (Sheldrick, 2008)'
_computing_structure_solution 'SHELXS97 (Sheldrick, 2008)'
_diffrn_ambient_temperature 294(2)
_diffrn_measured_fraction_theta_full 0.999
_diffrn_measured_fraction_theta_max 0.999
_diffrn_measurement_device_type 'Bruker SMART CCD area-detector'
_diffrn_measurement_method '\f and \w scans'
_diffrn_radiation_monochromator graphite
_diffrn_radiation_source 'fine-focus sealed tube'
_diffrn_radiation_type MoK\a
_diffrn_radiation_wavelength 0.71073
_diffrn_reflns_av_R_equivalents 0.0534
_diffrn_reflns_av_sigmaI/netI 0.0493
_diffrn_reflns_limit_h_max 12
_diffrn_reflns_limit_h_min -12
_diffrn_reflns_limit_k_max 10
_diffrn_reflns_limit_k_min -10
_diffrn_reflns_limit_l_max 30
_diffrn_reflns_limit_l_min -30
_diffrn_reflns_number 14853
_diffrn_reflns_theta_full 25.00
_diffrn_reflns_theta_max 25.00
_diffrn_reflns_theta_min 3.08
_diffrn_standards_number 0
_exptl_absorpt_coefficient_mu 2.041
_exptl_absorpt_correction_T_max 0.7360
_exptl_absorpt_correction_T_min 0.6738
_exptl_absorpt_correction_type multi-scan
_exptl_absorpt_process_details '(SADABS; Sheldrick, 1996)'
_exptl_crystal_colour colorless
_exptl_crystal_density_diffrn 1.725
_exptl_crystal_density_meas ?
_exptl_crystal_density_method 'not measured'
_exptl_crystal_description block
_exptl_crystal_F_000 1280
_exptl_crystal_size_max 0.21
_exptl_crystal_size_mid 0.19
_exptl_crystal_size_min 0.16
_refine_diff_density_max 0.241
_refine_diff_density_min -0.382
_refine_diff_density_rms 0.056
_refine_ls_extinction_method none
_refine_ls_goodness_of_fit_ref 1.051
_refine_ls_hydrogen_treatment constr
_refine_ls_matrix_type full
_refine_ls_number_parameters 172
_refine_ls_number_reflns 2143
_refine_ls_number_restraints 0
_refine_ls_restrained_S_all 1.051
_refine_ls_R_factor_all 0.0637
_refine_ls_R_factor_gt 0.0279
_refine_ls_shift/su_max 0.002
_refine_ls_shift/su_mean 0.000
_refine_ls_structure_factor_coef Fsqd
_refine_ls_weighting_details 'calc w=1/[\s^2^(Fo^2^)+(0.0150P)^2^+0.0000P] where P=(Fo^2^+2Fc^2^)/3'
_refine_ls_weighting_scheme calc
_refine_ls_wR_factor_gt 0.0473
_refine_ls_wR_factor_ref 0.0498
_reflns_number_gt 1264
_reflns_number_total 2143
_reflns_threshold_expression I>2\s(I)
_cod_data_source_file c0dt00903b.txt
_cod_data_source_block 2
_cod_depositor_comments
;
The following automatic conversions were performed:
'_symmetry_cell_setting' value 'Orthorhombic' changed to 'orthorhombic'
according to '/home/saulius/struct/CIF-dictionaries/cif_core.dic'
dictionary named 'cif_core.dic' version 2.4.1 from 2010-06-29.

Automatic conversion script
Id: cif_fix_enum 1555 2011-01-17 13:19:09Z saulius 

The following automatic conversions were performed:

'_exptl_crystal_density_meas' value 'none' was changed to '?' - the
value is perceived as not measured.

Automatic conversion script
Id: cif_fix_values 3008 2015-01-20 13:52:24Z robertas 
;
_cod_original_sg_symbol_H-M Pbca
_cod_database_code 7015077

loop_
_symmetry_equiv_pos_as_xyz
'x, y, z'
'-x+1/2, -y, z+1/2'
'-x, y+1/2, -z+1/2'
'x+1/2, -y+1/2, -z'
'-x, -y, -z'
'x-1/2, y, -z-1/2'
'x, -y-1/2, z-1/2'
'-x-1/2, y-1/2, z'

loop_
_atom_site_label
_atom_site_type_symbol
_atom_site_fract_x
_atom_site_fract_y
_atom_site_fract_z
_atom_site_U_iso_or_equiv
_atom_site_adp_type
_atom_site_occupancy
_atom_site_symmetry_multiplicity
_atom_site_calc_flag
_atom_site_refinement_flags
_atom_site_disorder_assembly
_atom_site_disorder_group
Zn1 Zn 0.18106(3) -0.00149(5) 0.496638(14) 0.03048(10) Uani 1 1 d . . .
C1 C 0.1876(3) 0.2930(3) 0.56158(12) 0.0234(7) Uani 1 1 d . . .
C2 C 0.1435(2) 0.2402(3) 0.61443(12) 0.0218(7) Uani 1 1 d . . .
C3 C 0.2046(3) 0.2862(4) 0.65900(12) 0.0327(8) Uani 1 1 d . . .
H3A H 0.2708 0.3525 0.6558 0.039 Uiso 1 1 calc R . .
C4 C 0.1696(3) 0.2356(4) 0.70921(12) 0.0341(8) Uani 1 1 d . . .
C5 C 0.2311(3) 0.2818(4) 0.75602(13) 0.0515(11) Uani 1 1 d . . .
H5A H 0.2984 0.3468 0.7537 0.062 Uiso 1 1 calc R . .
C6 C 0.1931(4) 0.2321(5) 0.80418(14) 0.0639(12) Uani 1 1 d . . .
H6A H 0.2354 0.2619 0.8344 0.077 Uiso 1 1 calc R . .
C7 C 0.0920(4) 0.1378(5) 0.80848(14) 0.0641(13) Uani 1 1 d . . .
H7A H 0.0656 0.1068 0.8417 0.077 Uiso 1 1 calc R . .
C8 C 0.0309(3) 0.0896(4) 0.76489(13) 0.0527(11) Uani 1 1 d . . .
H8A H -0.0362 0.0249 0.7685 0.063 Uiso 1 1 calc R . .
C9 C 0.0679(3) 0.1366(4) 0.71409(12) 0.0330(8) Uani 1 1 d . . .
C10 C 0.0079(3) 0.0890(3) 0.66786(11) 0.0319(7) Uani 1 1 d . . .
H10A H -0.0583 0.0224 0.6706 0.038 Uiso 1 1 calc R . .
C11 C 0.0432(2) 0.1370(3) 0.61917(11) 0.0213(7) Uani 1 1 d . . .
C12 C -0.0309(3) 0.0868(4) 0.57260(12) 0.0247(8) Uani 1 1 d . . .
O1 O 0.17151(17) 0.2145(2) 0.52146(7) 0.0285(5) Uani 1 1 d . . .
O2 O 0.24072(19) 0.4195(2) 0.56065(8) 0.0392(6) Uani 1 1 d . . .
O3 O -0.0196(2) -0.0449(2) 0.55552(9) 0.0472(7) Uani 1 1 d . . .
O4 O -0.1062(2) 0.1738(2) 0.55113(8) 0.0399(6) Uani 1 1 d . . .
O5 O 0.31781(18) 0.0389(2) 0.44500(9) 0.0503(7) Uani 1 1 d . . .
H1W H 0.3777 -0.0231 0.4441 0.060 Uiso 1 1 d R . .
H2W H 0.3430 0.1298 0.4457 0.060 Uiso 1 1 d R . .
O6 O 0.51890(19) 0.8656(2) 0.43456(9) 0.0574(7) Uani 1 1 d . . .
H3W H 0.5923 0.8997 0.4352 0.069 Uiso 1 1 d R . .
H4W H 0.5165 0.7701 0.4377 0.069 Uiso 1 1 d R . .

loop_
_atom_site_aniso_label
_atom_site_aniso_U_11
_atom_site_aniso_U_22
_atom_site_aniso_U_33
_atom_site_aniso_U_23
_atom_site_aniso_U_13
_atom_site_aniso_U_12
Zn1 0.03347(16) 0.02420(15) 0.03376(18) -0.0043(2) -0.0070(2) -0.0007(2)
C1 0.0149(15) 0.0254(17) 0.0299(18) 0.0030(15) -0.0024(17) 0.0068(16)
C2 0.0201(17) 0.0198(18) 0.0256(18) -0.0034(15) -0.0005(14) 0.0006(12)
C3 0.0249(19) 0.040(2) 0.033(2) -0.0036(17) 0.0008(16) -0.0051(15)
C4 0.0352(19) 0.039(2) 0.0285(19) -0.0074(17) -0.0062(18) 0.0050(18)
C5 0.051(2) 0.066(3) 0.037(2) -0.014(2) -0.012(2) 0.001(2)
C6 0.076(3) 0.088(3) 0.028(2) -0.013(2) -0.020(2) 0.025(3)
C7 0.085(4) 0.086(4) 0.021(2) 0.002(2) 0.005(2) 0.018(3)
C8 0.066(3) 0.061(3) 0.031(2) 0.0046(19) 0.009(2) 0.001(2)
C9 0.037(2) 0.038(2) 0.024(2) -0.0005(17) 0.0021(17) 0.0076(16)
C10 0.0330(18) 0.0322(18) 0.0305(18) 0.0027(15) 0.0043(18) -0.0057(18)
C11 0.0209(16) 0.0230(17) 0.0200(17) -0.0030(14) -0.0007(14) 0.0025(12)
C12 0.020(2) 0.025(2) 0.029(2) 0.0002(16) 0.0091(15) -0.0094(15)
O1 0.0377(12) 0.0208(11) 0.0270(12) -0.0018(9) 0.0019(11) -0.0014(11)
O2 0.0522(15) 0.0296(13) 0.0359(14) -0.0049(12) 0.0092(12) -0.0195(12)
O3 0.0565(16) 0.0322(15) 0.0528(15) -0.0159(11) -0.0189(13) 0.0050(12)
O4 0.0417(13) 0.0313(14) 0.0468(15) -0.0001(13) -0.0198(12) 0.0054(12)
O5 0.0492(13) 0.0298(16) 0.0719(17) -0.0086(12) 0.0193(14) -0.0002(12)
O6 0.0455(16) 0.0365(13) 0.0903(19) 0.0076(14) -0.0031(15) -0.0029(12)

loop_
_atom_type_symbol
_atom_type_description
_atom_type_scat_dispersion_real
_atom_type_scat_dispersion_imag
_atom_type_scat_source
C C 0.0033 0.0016 'International Tables Vol C Tables 4.2.6.8 and 6.1.1.4'
H H 0.0000 0.0000 'International Tables Vol C Tables 4.2.6.8 and 6.1.1.4'
O O 0.0106 0.0060 'International Tables Vol C Tables 4.2.6.8 and 6.1.1.4'
Zn Zn 0.2839 1.4301 'International Tables Vol C Tables 4.2.6.8 and 6.1.1.4'

loop_
_geom_angle_atom_site_label_1
_geom_angle_atom_site_label_2
_geom_angle_atom_site_label_3
_geom_angle
_geom_angle_site_symmetry_1
_geom_angle_site_symmetry_3
_geom_angle_publ_flag
O2 Zn1 O5 106.54(9) 8_655 . ?
O2 Zn1 O1 95.87(8) 8_655 . ?
O5 Zn1 O1 94.15(8) . . ?
O2 Zn1 O4 112.53(9) 8_655 5_556 ?
O5 Zn1 O4 92.17(9) . 5_556 ?
O1 Zn1 O4 147.72(8) . 5_556 ?
O2 Zn1 O3 153.58(9) 8_655 5_556 ?
O5 Zn1 O3 99.13(9) . 5_556 ?
O1 Zn1 O3 88.28(8) . 5_556 ?
O4 Zn1 O3 59.46(7) 5_556 5_556 ?
O2 Zn1 C12 138.75(10) 8_655 5_556 ?
O5 Zn1 C12 94.31(9) . 5_556 ?
O1 Zn1 C12 118.10(9) . 5_556 ?
O4 Zn1 C12 29.73(8) 5_556 5_556 ?
O3 Zn1 C12 29.87(8) 5_556 5_556 ?
O1 C1 O2 123.1(3) . . ?
O1 C1 C2 120.8(3) . . ?
O2 C1 C2 116.1(3) . . ?
C3 C2 C11 119.3(3) . . ?
C3 C2 C1 119.4(3) . . ?
C11 C2 C1 121.3(3) . . ?
C2 C3 C4 121.5(3) . . ?
C2 C3 H3A 119.2 . . ?
C4 C3 H3A 119.2 . . ?
C3 C4 C9 119.3(3) . . ?
C3 C4 C5 122.6(3) . . ?
C9 C4 C5 118.1(3) . . ?
C6 C5 C4 120.9(4) . . ?
C6 C5 H5A 119.5 . . ?
C4 C5 H5A 119.5 . . ?
C5 C6 C7 120.4(4) . . ?
C5 C6 H6A 119.8 . . ?
C7 C6 H6A 119.8 . . ?
C8 C7 C6 120.8(4) . . ?
C8 C7 H7A 119.6 . . ?
C6 C7 H7A 119.6 . . ?
C7 C8 C9 120.8(4) . . ?
C7 C8 H8A 119.6 . . ?
C9 C8 H8A 119.6 . . ?
C10 C9 C8 122.8(3) . . ?
C10 C9 C4 118.3(3) . . ?
C8 C9 C4 119.0(3) . . ?
C11 C10 C9 122.2(3) . . ?
C11 C10 H10A 118.9 . . ?
C9 C10 H10A 118.9 . . ?
C10 C11 C2 119.4(3) . . ?
C10 C11 C12 118.2(3) . . ?
C2 C11 C12 122.2(3) . . ?
O4 C12 O3 119.3(3) . . ?
O4 C12 C11 120.8(3) . . ?
O3 C12 C11 119.9(3) . . ?
O4 C12 Zn1 57.13(15) . 5_556 ?
O3 C12 Zn1 62.64(17) . 5_556 ?
C11 C12 Zn1 171.8(2) . 5_556 ?
C1 O1 Zn1 141.07(18) . . ?
C1 O2 Zn1 122.0(2) . 8_665 ?
C12 O3 Zn1 87.49(19) . 5_556 ?
C12 O4 Zn1 93.14(18) . 5_556 ?
Zn1 O5 H1W 117.7 . . ?
Zn1 O5 H2W 113.0 . . ?
H1W O5 H2W 111.6 . . ?
H3W O6 H4W 112.3 . . ?

loop_
_geom_bond_atom_site_label_1
_geom_bond_atom_site_label_2
_geom_bond_distance
_geom_bond_site_symmetry_2
_geom_bond_publ_flag
Zn1 O2 1.959(2) 8_655 ?
Zn1 O5 2.0080(19) . ?
Zn1 O1 2.0162(19) . ?
Zn1 O4 2.110(2) 5_556 ?
Zn1 O3 2.230(2) 5_556 ?
Zn1 C12 2.508(3) 5_556 ?
C1 O1 1.244(3) . ?
C1 O2 1.260(3) . ?
C1 C2 1.497(4) . ?
C2 C3 1.371(4) . ?
C2 C11 1.424(3) . ?
C3 C4 1.402(4) . ?
C3 H3A 0.9300 . ?
C4 C9 1.412(4) . ?
C4 C5 1.421(4) . ?
C5 C6 1.361(5) . ?
C5 H5A 0.9300 . ?
C6 C7 1.380(5) . ?
C6 H6A 0.9300 . ?
C7 C8 1.357(5) . ?
C7 H7A 0.9300 . ?
C8 C9 1.411(4) . ?
C8 H8A 0.9300 . ?
C9 C10 1.405(4) . ?
C10 C11 1.360(4) . ?
C10 H10A 0.9300 . ?
C11 C12 1.495(4) . ?
C12 O4 1.246(3) . ?
C12 O3 1.250(3) . ?
C12 Zn1 2.508(3) 5_556 ?
O2 Zn1 1.959(2) 8_665 ?
O3 Zn1 2.230(2) 5_556 ?
O4 Zn1 2.110(2) 5_556 ?
O5 H1W 0.8500 . ?
O5 H2W 0.8500 . ?
O6 H3W 0.8500 . ?
O6 H4W 0.8500 . ?

loop_
_geom_torsion_atom_site_label_1
_geom_torsion_atom_site_label_2
_geom_torsion_atom_site_label_3
_geom_torsion_atom_site_label_4
_geom_torsion
_geom_torsion_site_symmetry_1
_geom_torsion_site_symmetry_2
_geom_torsion_site_symmetry_3
_geom_torsion_site_symmetry_4
_geom_torsion_publ_flag
O1 C1 C2 C3 151.2(3) . . . . ?
O2 C1 C2 C3 -28.9(4) . . . . ?
O1 C1 C2 C11 -25.6(4) . . . . ?
O2 C1 C2 C11 154.4(3) . . . . ?
C11 C2 C3 C4 -0.9(4) . . . . ?
C1 C2 C3 C4 -177.7(3) . . . . ?
C2 C3 C4 C9 -0.9(4) . . . . ?
C2 C3 C4 C5 -179.8(3) . . . . ?
C3 C4 C5 C6 178.9(3) . . . . ?
C9 C4 C5 C6 -0.1(5) . . . . ?
C4 C5 C6 C7 -1.2(6) . . . . ?
C5 C6 C7 C8 1.7(6) . . . . ?
C6 C7 C8 C9 -0.9(6) . . . . ?
C7 C8 C9 C10 179.6(3) . . . . ?
C7 C8 C9 C4 -0.4(5) . . . . ?
C3 C4 C9 C10 1.9(4) . . . . ?
C5 C4 C9 C10 -179.1(3) . . . . ?
C3 C4 C9 C8 -178.1(3) . . . . ?
C5 C4 C9 C8 0.9(4) . . . . ?
C8 C9 C10 C11 178.9(3) . . . . ?
C4 C9 C10 C11 -1.1(4) . . . . ?
C9 C10 C11 C2 -0.6(4) . . . . ?
C9 C10 C11 C12 -176.6(3) . . . . ?
C3 C2 C11 C10 1.6(4) . . . . ?
C1 C2 C11 C10 178.4(3) . . . . ?
C3 C2 C11 C12 177.5(3) . . . . ?
C1 C2 C11 C12 -5.8(4) . . . . ?
C10 C11 C12 O4 102.5(3) . . . . ?
C2 C11 C12 O4 -73.3(4) . . . . ?
C10 C11 C12 O3 -76.0(4) . . . . ?
C2 C11 C12 O3 108.2(3) . . . . ?
O2 C1 O1 Zn1 137.8(2) . . . . ?
C2 C1 O1 Zn1 -42.2(4) . . . . ?
O2 Zn1 O1 C1 -8.8(3) 8_655 . . . ?
O5 Zn1 O1 C1 -116.0(3) . . . . ?
O4 Zn1 O1 C1 143.3(3) 5_556 . . . ?
O3 Zn1 O1 C1 145.0(3) 5_556 . . . ?
C12 Zn1 O1 C1 146.9(3) 5_556 . . . ?
O1 C1 O2 Zn1 -6.1(4) . . . 8_665 ?
C2 C1 O2 Zn1 173.90(17) . . . 8_665 ?
O4 C12 O3 Zn1 -7.4(3) . . . 5_556 ?
C11 C12 O3 Zn1 171.1(2) . . . 5_556 ?
O3 C12 O4 Zn1 7.8(3) . . . 5_556 ?
C11 C12 O4 Zn1 -170.7(2) . . . 5_556 ?
